data_7243960
loop_
_publ_author_name
'Alizadeh, Hanie'
'Mirzaei, Masoud'
'Saljooghi, Amir Sh.'
'Jodaian, Vida'
'Bazargan, Maryam'
'Mague, Joel T.'
'Gomila, Rosa M.'
'Frontera, Antonio'

_publ_section_title
;
 Coordination complexes of zinc and manganese based on
 pyridine-2,5-dicarboxylic acid N-oxide: DFT studies and antiproliferative
 activities consideration
;
_journal_issue 59
_journal_name_full 'RSC Advances'
_journal_page_first 37403
_journal_page_last 37412
_journal_paper_doi 10.1039/D1RA08258B
_journal_volume 11
_journal_year 2021
_chemical_formula_moiety 'C17 H12 Cl N3 O5 Zn, 2(H2 O)'
_chemical_formula_sum 'C17 H16 Cl N3 O7 Zn'
_chemical_formula_weight 475.15
_space_group_crystal_system triclinic
_space_group_IT_number 2
_space_group_name_Hall '-P 1'
_space_group_name_H-M_alt 'P -1'
_atom_sites_solution_hydrogens mixed
_atom_sites_solution_primary dual
_atom_sites_solution_secondary difmap
_audit_creation_method SHELXL-2018/3
_audit_update_record
;
2020-06-12 deposited with the CCDC.	2021-11-15 downloaded from the CCDC.
;
_cell_angle_alpha 75.923(2)
_cell_angle_beta 84.467(2)
_cell_angle_gamma 80.995(2)
_cell_formula_units_Z 2
_cell_length_a 8.5124(9)
_cell_length_b 9.503(1)
_cell_length_c 12.0869(13)
_cell_measurement_reflns_used 9931
_cell_measurement_temperature 150(2)
_cell_measurement_theta_max 29.2719
_cell_measurement_theta_min 2.2308
_cell_volume 934.96(17)
_computing_cell_refinement '<i>SAINT</i> (Bruker, 2016)'
_computing_data_collection '<i>APEX3</i> (Bruker, 2016)'
_computing_data_reduction '<i>SAINT</i> (Bruker, 2016)'
_computing_molecular_graphics '<i>DIAMOND</i> (Brandenburg & Putz, 2012)'
_computing_publication_material '<i>SHELXTL</i> (Bruker, 2016)'
_computing_structure_refinement '<i>SHELXL-2018/1</i> (Sheldrick, 2015<i>b</i>)'
_computing_structure_solution '<i>SHELXT</i> (Sheldrick, 2015<i>a</i>)'
_diffrn_ambient_temperature 150(2)
_diffrn_detector_area_resol_mean 8.3333
_diffrn_measured_fraction_theta_full 0.994
_diffrn_measured_fraction_theta_max 0.975
_diffrn_measurement_device_type 'Bruker Smart APEX CCD'
_diffrn_measurement_method '\f and \w scans'
_diffrn_radiation_monochromator graphite
_diffrn_radiation_type MoK\a
_diffrn_radiation_wavelength 0.71073
_diffrn_reflns_av_R_equivalents 0.0263
_diffrn_reflns_av_unetI/netI 0.0240
_diffrn_reflns_Laue_measured_fraction_full 0.994
_diffrn_reflns_Laue_measured_fraction_max 0.975
_diffrn_reflns_limit_h_max 11
_diffrn_reflns_limit_h_min -11
_diffrn_reflns_limit_k_max 13
_diffrn_reflns_limit_k_min -13
_diffrn_reflns_limit_l_max 16
_diffrn_reflns_limit_l_min -16
_diffrn_reflns_number 18159
_diffrn_reflns_point_group_measured_fraction_full 0.994
_diffrn_reflns_point_group_measured_fraction_max 0.975
_diffrn_reflns_theta_full 28.500
_diffrn_reflns_theta_max 29.323
_diffrn_reflns_theta_min 1.740
_diffrn_source 'fine-focus sealed tube'
_exptl_absorpt_coefficient_mu 1.504
_exptl_absorpt_correction_T_max 0.76
_exptl_absorpt_correction_T_min 0.69
_exptl_absorpt_correction_type multi-scan
_exptl_absorpt_process_details '<i>SADABS</i> (Krause <i>et al.</i>, 2015)'
_exptl_crystal_colour colourless
_exptl_crystal_density_diffrn 1.688
_exptl_crystal_density_method 'not measured'
_exptl_crystal_description block
_exptl_crystal_F_000 484
_exptl_crystal_size_max 0.250
_exptl_crystal_size_mid 0.218
_exptl_crystal_size_min 0.196
_exptl_transmission_factor_max 0.862
_exptl_transmission_factor_min 0.787
_refine_diff_density_max 0.583
_refine_diff_density_min -0.284
_refine_diff_density_rms 0.071
_refine_ls_extinction_method none
_refine_ls_goodness_of_fit_ref 1.127
_refine_ls_hydrogen_treatment constr
_refine_ls_matrix_type full
_refine_ls_number_parameters 262
_refine_ls_number_reflns 5008
_refine_ls_number_restraints 0
_refine_ls_restrained_S_all 1.127
_refine_ls_R_factor_all 0.0287
_refine_ls_R_factor_gt 0.0255
_refine_ls_shift/su_max 0.001
_refine_ls_shift/su_mean 0.000
_refine_ls_structure_factor_coef Fsqd
_refine_ls_weighting_details 'w=1/[\s^2^(Fo^2^)+(0.0403P)^2^+0.1335P] where P=(Fo^2^+2Fc^2^)/3'
_refine_ls_weighting_scheme calc
_refine_ls_wR_factor_gt 0.0708
_refine_ls_wR_factor_ref 0.0717
_reflns_Friedel_coverage 0.000
_reflns_number_gt 4475
_reflns_number_total 5008
_reflns_threshold_expression 'I > 2\s(I)'
_cod_data_source_file d1ra08258b2.cif
_cod_data_source_block JTM1270_0m_a
_cod_database_code 7243960
_shelx_shelxl_version_number 2018/3
_shelx_space_group_comment
;
The symmetry employed for this shelxl refinement is uniquely defined
by the following loop, which should always be used as a source of
symmetry information in preference to the above space-group names.
They are only intended as comments.
;
_shelx_estimated_absorpt_t_min 0.705
_shelx_estimated_absorpt_t_max 0.757

loop_
_space_group_symop_operation_xyz
'x, y, z'
'-x, -y, -z'

loop_
_atom_site_label
_atom_site_type_symbol
_atom_site_fract_x
_atom_site_fract_y
_atom_site_fract_z
_atom_site_U_iso_or_equiv
_atom_site_adp_type
_atom_site_occupancy
_atom_site_site_symmetry_order
_atom_site_calc_flag
_atom_site_refinement_flags_posn
_atom_site_refinement_flags_adp
_atom_site_refinement_flags_occupancy
_atom_site_disorder_assembly
_atom_site_disorder_group
Zn1 Zn 0.44630(2) 0.36707(2) 0.33354(2) 0.01540(6) Uani 1 1 d . . . . .
Cl1 Cl 0.25153(4) 0.24150(4) 0.30770(3) 0.02207(8) Uani 1 1 d . . . . .
O1 O 0.32242(13) 0.56613(11) 0.33697(9) 0.0212(2) Uani 1 1 d . . . . .
O2 O 0.18122(12) 0.73570(11) 0.41856(9) 0.0216(2) Uani 1 1 d . . . . .
O3 O 0.46481(11) 0.34124(11) 0.50331(8) 0.0173(2) Uani 1 1 d . . . . .
O4 O 0.28547(13) 0.09385(12) 0.87629(9) 0.0246(2) Uani 1 1 d . . . . .
H4A H 0.262359 0.033002 0.940085 0.037 Uiso 1 1 d R U . . .
O5 O 0.04266(13) 0.20645(13) 0.91658(9) 0.0268(2) Uani 1 1 d . . . . .
N1 N 0.33632(13) 0.37645(12) 0.56820(10) 0.0141(2) Uani 1 1 d . . . . .
N2 N 0.57377(14) 0.46258(12) 0.18431(10) 0.0160(2) Uani 1 1 d . . . . .
N3 N 0.65776(14) 0.21607(13) 0.33408(10) 0.0170(2) Uani 1 1 d . . . . .
C1 C 0.24951(16) 0.60959(15) 0.42123(12) 0.0167(3) Uani 1 1 d . . . . .
C2 C 0.23152(16) 0.50172(14) 0.53593(11) 0.0151(3) Uani 1 1 d . . . . .
C3 C 0.10139(17) 0.52819(16) 0.61080(12) 0.0185(3) Uani 1 1 d . . . . .
H3 H 0.028914 0.615803 0.590692 0.022 Uiso 1 1 calc R U . . .
C4 C 0.07510(17) 0.43052(16) 0.71330(12) 0.0191(3) Uani 1 1 d . . . . .
H4 H -0.017108 0.447690 0.761677 0.023 Uiso 1 1 calc R U . . .
C5 C 0.18662(16) 0.30594(15) 0.74458(12) 0.0167(3) Uani 1 1 d . . . . .
C6 C 0.31758(16) 0.28282(15) 0.67090(11) 0.0160(3) Uani 1 1 d . . . . .
H6 H 0.395662 0.199802 0.692808 0.019 Uiso 1 1 calc R U . . .
C7 C 0.16437(17) 0.19660(16) 0.85479(12) 0.0194(3) Uani 1 1 d . . . . .
C8 C 0.52563(18) 0.59297(15) 0.11511(12) 0.0194(3) Uani 1 1 d . . . . .
H8 H 0.430506 0.649648 0.136372 0.023 Uiso 1 1 calc R U . . .
C9 C 0.60974(18) 0.64764(16) 0.01394(13) 0.0221(3) Uani 1 1 d . . . . .
H9 H 0.573745 0.740479 -0.033317 0.027 Uiso 1 1 calc R U . . .
C10 C 0.74750(19) 0.56378(18) -0.01669(13) 0.0241(3) Uani 1 1 d . . . . .
H10 H 0.806933 0.598372 -0.086014 0.029 Uiso 1 1 calc R U . . .
C11 C 0.79853(18) 0.42930(17) 0.05396(12) 0.0212(3) Uani 1 1 d . . . . .
H11 H 0.892962 0.370773 0.033865 0.025 Uiso 1 1 calc R U . . .
C12 C 0.70863(16) 0.38131(15) 0.15527(12) 0.0160(3) Uani 1 1 d . . . . .
C13 C 0.75572(16) 0.24173(15) 0.23889(12) 0.0159(3) Uani 1 1 d . . . . .
C14 C 0.89219(17) 0.14480(16) 0.22400(13) 0.0219(3) Uani 1 1 d . . . . .
H14 H 0.959449 0.163574 0.156143 0.026 Uiso 1 1 calc R U . . .
C15 C 0.92824(18) 0.02065(16) 0.30968(14) 0.0241(3) Uani 1 1 d . . . . .
H15 H 1.020735 -0.047047 0.301168 0.029 Uiso 1 1 calc R U . . .
C16 C 0.82880(19) -0.00437(16) 0.40788(14) 0.0233(3) Uani 1 1 d . . . . .
H16 H 0.852332 -0.088548 0.467944 0.028 Uiso 1 1 calc R U . . .
C17 C 0.69430(18) 0.09591(16) 0.41668(13) 0.0211(3) Uani 1 1 d . . . . .
H17 H 0.625380 0.078855 0.483789 0.025 Uiso 1 1 calc R U . . .
O6 O 0.25728(14) 0.89469(13) 0.05528(10) 0.0292(2) Uani 1 1 d . . . . .
H6A H 0.285724 0.906193 0.119383 0.044 Uiso 1 1 d R U . . .
H6B H 0.164386 0.865236 0.072686 0.044 Uiso 1 1 d R U . . .
O7 O 0.34711(13) 0.92270(12) 0.25522(10) 0.0276(2) Uani 1 1 d . . . . .
H7A H 0.321104 1.007596 0.272045 0.041 Uiso 1 1 d R U . . .
H7B H 0.295515 0.864164 0.307777 0.041 Uiso 1 1 d R U . . .

loop_
_atom_site_aniso_label
_atom_site_aniso_U_11
_atom_site_aniso_U_22
_atom_site_aniso_U_33
_atom_site_aniso_U_23
_atom_site_aniso_U_13
_atom_site_aniso_U_12
Zn1 0.01594(9) 0.01441(9) 0.01426(9) -0.00249(6) 0.00056(6) 0.00048(6)
Cl1 0.02069(17) 0.02057(17) 0.02460(18) -0.00321(14) -0.00079(13) -0.00533(13)
O1 0.0275(5) 0.0173(5) 0.0158(5) -0.0029(4) -0.0003(4) 0.0038(4)
O2 0.0221(5) 0.0149(5) 0.0240(5) -0.0023(4) 0.0005(4) 0.0046(4)
O3 0.0132(4) 0.0213(5) 0.0150(5) -0.0046(4) 0.0022(4) 0.0037(4)
O4 0.0251(5) 0.0224(5) 0.0200(5) 0.0035(4) 0.0033(4) -0.0004(4)
O5 0.0229(5) 0.0307(6) 0.0236(6) -0.0034(5) 0.0075(4) -0.0047(5)
N1 0.0128(5) 0.0144(5) 0.0145(5) -0.0033(4) -0.0002(4) 0.0000(4)
N2 0.0165(5) 0.0141(5) 0.0165(5) -0.0019(4) -0.0022(4) -0.0011(4)
N3 0.0183(6) 0.0162(5) 0.0153(5) -0.0028(4) -0.0010(4) -0.0001(4)
C1 0.0153(6) 0.0160(6) 0.0179(6) -0.0026(5) -0.0035(5) 0.0005(5)
C2 0.0140(6) 0.0142(6) 0.0167(6) -0.0033(5) -0.0019(5) -0.0002(5)
C3 0.0149(6) 0.0187(6) 0.0215(7) -0.0060(5) -0.0010(5) 0.0010(5)
C4 0.0145(6) 0.0220(7) 0.0204(7) -0.0067(6) 0.0019(5) -0.0008(5)
C5 0.0159(6) 0.0176(6) 0.0172(6) -0.0048(5) -0.0001(5) -0.0036(5)
C6 0.0158(6) 0.0156(6) 0.0158(6) -0.0030(5) -0.0018(5) -0.0005(5)
C7 0.0212(7) 0.0201(7) 0.0181(7) -0.0052(5) 0.0007(5) -0.0059(5)
C8 0.0219(7) 0.0163(6) 0.0194(7) -0.0030(5) -0.0044(5) -0.0007(5)
C9 0.0272(8) 0.0191(7) 0.0187(7) 0.0012(5) -0.0051(6) -0.0057(6)
C10 0.0266(8) 0.0283(8) 0.0165(7) -0.0007(6) 0.0005(6) -0.0089(6)
C11 0.0194(7) 0.0253(7) 0.0175(7) -0.0039(6) 0.0018(5) -0.0020(6)
C12 0.0154(6) 0.0172(6) 0.0160(6) -0.0045(5) -0.0019(5) -0.0024(5)
C13 0.0148(6) 0.0158(6) 0.0178(6) -0.0048(5) -0.0021(5) -0.0020(5)
C14 0.0166(7) 0.0230(7) 0.0252(7) -0.0060(6) 0.0008(6) -0.0003(5)
C15 0.0177(7) 0.0200(7) 0.0331(8) -0.0068(6) -0.0035(6) 0.0043(5)
C16 0.0258(7) 0.0170(7) 0.0254(8) -0.0021(6) -0.0080(6) 0.0015(6)
C17 0.0252(7) 0.0185(7) 0.0175(7) -0.0016(5) -0.0015(6) -0.0004(6)
O6 0.0286(6) 0.0287(6) 0.0252(6) 0.0032(5) 0.0012(5) -0.0053(5)
O7 0.0272(6) 0.0216(5) 0.0293(6) -0.0011(5) 0.0038(5) -0.0001(4)

loop_
_atom_type_symbol
_atom_type_description
_atom_type_scat_dispersion_real
_atom_type_scat_dispersion_imag
_atom_type_scat_source
C C 0.0033 0.0016 'International Tables Vol C Tables 4.2.6.8 and 6.1.1.4'
H H 0.0000 0.0000 'International Tables Vol C Tables 4.2.6.8 and 6.1.1.4'
N N 0.0061 0.0033 'International Tables Vol C Tables 4.2.6.8 and 6.1.1.4'
O O 0.0106 0.0060 'International Tables Vol C Tables 4.2.6.8 and 6.1.1.4'
Zn Zn 0.2839 1.4301 'International Tables Vol C Tables 4.2.6.8 and 6.1.1.4'
Cl Cl 0.1484 0.1585 'International Tables Vol C Tables 4.2.6.8 and 6.1.1.4'

loop_
_geom_angle_atom_site_label_1
_geom_angle_atom_site_label_2
_geom_angle_atom_site_label_3
_geom_angle
_geom_angle_site_symmetry_1
_geom_angle_site_symmetry_3
_geom_angle_publ_flag
O1 Zn1 O3 86.15(4) . . ?
O1 Zn1 N2 89.51(4) . . ?
O3 Zn1 N2 135.47(4) . . ?
O1 Zn1 N3 153.79(5) . . ?
O3 Zn1 N3 87.54(4) . . ?
N2 Zn1 N3 77.38(5) . . ?
O1 Zn1 Cl1 101.86(3) . . ?
O3 Zn1 Cl1 108.81(3) . . ?
N2 Zn1 Cl1 115.44(3) . . ?
N3 Zn1 Cl1 104.25(3) . . ?
C1 O1 Zn1 128.53(9) . . ?
N1 O3 Zn1 119.34(8) . . ?
C7 O4 H4A 108.0 . . ?
O3 N1 C6 115.79(11) . . ?
O3 N1 C2 122.79(11) . . ?
C6 N1 C2 121.38(11) . . ?
C8 N2 C12 119.42(12) . . ?
C8 N2 Zn1 124.55(10) . . ?
C12 N2 Zn1 115.95(9) . . ?
C17 N3 C13 119.18(12) . . ?
C17 N3 Zn1 125.25(10) . . ?
C13 N3 Zn1 115.44(9) . . ?
O2 C1 O1 125.34(13) . . ?
O2 C1 C2 114.55(12) . . ?
O1 C1 C2 120.01(12) . . ?
N1 C2 C3 118.01(12) . . ?
N1 C2 C1 122.70(11) . . ?
C3 C2 C1 119.28(12) . . ?
C4 C3 C2 121.66(13) . . ?
C4 C3 H3 119.2 . . ?
C2 C3 H3 119.2 . . ?
C3 C4 C5 118.65(13) . . ?
C3 C4 H4 120.7 . . ?
C5 C4 H4 120.7 . . ?
C6 C5 C4 119.10(13) . . ?
C6 C5 C7 119.95(12) . . ?
C4 C5 C7 120.93(12) . . ?
N1 C6 C5 121.06(12) . . ?
N1 C6 H6 119.5 . . ?
C5 C6 H6 119.5 . . ?
O5 C7 O4 125.07(14) . . ?
O5 C7 C5 121.53(14) . . ?
O4 C7 C5 113.40(12) . . ?
N2 C8 C9 122.34(13) . . ?
N2 C8 H8 118.8 . . ?
C9 C8 H8 118.8 . . ?
C10 C9 C8 118.39(14) . . ?
C10 C9 H9 120.8 . . ?
C8 C9 H9 120.8 . . ?
C9 C10 C11 119.85(14) . . ?
C9 C10 H10 120.1 . . ?
C11 C10 H10 120.1 . . ?
C10 C11 C12 118.77(13) . . ?
C10 C11 H11 120.6 . . ?
C12 C11 H11 120.6 . . ?
N2 C12 C11 121.23(13) . . ?
N2 C12 C13 115.64(12) . . ?
C11 C12 C13 123.10(12) . . ?
N3 C13 C14 121.43(13) . . ?
N3 C13 C12 114.87(11) . . ?
C14 C13 C12 123.68(13) . . ?
C15 C14 C13 118.85(14) . . ?
C15 C14 H14 120.6 . . ?
C13 C14 H14 120.6 . . ?
C14 C15 C16 119.61(13) . . ?
C14 C15 H15 120.2 . . ?
C16 C15 H15 120.2 . . ?
C15 C16 C17 118.53(14) . . ?
C15 C16 H16 120.7 . . ?
C17 C16 H16 120.7 . . ?
N3 C17 C16 122.39(14) . . ?
N3 C17 H17 118.8 . . ?
C16 C17 H17 118.8 . . ?
H6A O6 H6B 104.1 . . ?
H7A O7 H7B 104.0 . . ?

loop_
_geom_bond_atom_site_label_1
_geom_bond_atom_site_label_2
_geom_bond_distance
_geom_bond_site_symmetry_2
_geom_bond_publ_flag
Zn1 O1 2.0242(10) . ?
Zn1 O3 2.0251(10) . ?
Zn1 N2 2.0951(12) . ?
Zn1 N3 2.1186(12) . ?
Zn1 Cl1 2.2739(4) . ?
O1 C1 1.2632(16) . ?
O2 C1 1.2418(16) . ?
O3 N1 1.3309(14) . ?
O4 C7 1.3026(18) . ?
O4 H4A 0.8700 . ?
O5 C7 1.2225(17) . ?
N1 C6 1.3517(18) . ?
N1 C2 1.3688(17) . ?
N2 C8 1.3438(18) . ?
N2 C12 1.3469(17) . ?
N3 C17 1.3385(18) . ?
N3 C13 1.3493(17) . ?
C1 C2 1.5208(19) . ?
C2 C3 1.3927(18) . ?
C3 C4 1.378(2) . ?
C3 H3 0.9500 . ?
C4 C5 1.3947(19) . ?
C4 H4 0.9500 . ?
C5 C6 1.3824(18) . ?
C5 C7 1.493(2) . ?
C6 H6 0.9500 . ?
C8 C9 1.384(2) . ?
C8 H8 0.9500 . ?
C9 C10 1.384(2) . ?
C9 H9 0.9500 . ?
C10 C11 1.385(2) . ?
C10 H10 0.9500 . ?
C11 C12 1.3964(19) . ?
C11 H11 0.9500 . ?
C12 C13 1.4837(19) . ?
C13 C14 1.3913(19) . ?
C14 C15 1.383(2) . ?
C14 H14 0.9500 . ?
C15 C16 1.383(2) . ?
C15 H15 0.9500 . ?
C16 C17 1.384(2) . ?
C16 H16 0.9500 . ?
C17 H17 0.9500 . ?
O6 H6A 0.8698 . ?
O6 H6B 0.8697 . ?
O7 H7A 0.8697 . ?
O7 H7B 0.8698 . ?

loop_
_geom_hbond_atom_site_label_D
_geom_hbond_atom_site_label_H
_geom_hbond_atom_site_label_A
_geom_hbond_distance_DH
_geom_hbond_distance_HA
_geom_hbond_distance_DA
_geom_hbond_angle_DHA
_geom_hbond_site_symmetry_A
_geom_hbond_publ_flag
O4 H4A O6 0.87 1.67 2.5239(16) 167 1_546 yes
C6 H6 O7 0.95 2.38 3.2645(18) 155 2_666 yes
C8 H8 O6 0.95 2.58 3.350(2) 138 . y
C11 H11 O5 0.95 2.49 3.3508(18) 151 1_654 yes
C15 H15 O2 0.95 2.49 3.2695(19) 139 1_645 y
O6 H6A O7 0.87 1.82 2.6886(17) 178 . yes
O6 H6B O5 0.87 1.97 2.8283(16) 170 2_566 yes
O7 H7A Cl1 0.87 2.34 3.2103(12) 177 1_565 yes
O7 H7B O2 0.87 1.89 2.7552(16) 178 . yes

loop_
_geom_torsion_atom_site_label_1
_geom_torsion_atom_site_label_2
_geom_torsion_atom_site_label_3
_geom_torsion_atom_site_label_4
_geom_torsion
_geom_torsion_site_symmetry_1
_geom_torsion_site_symmetry_2
_geom_torsion_site_symmetry_3
_geom_torsion_site_symmetry_4
_geom_torsion_publ_flag
Zn1 O3 N1 C6 138.55(10) . . . . ?
Zn1 O3 N1 C2 -43.63(15) . . . . ?
Zn1 O1 C1 O2 176.69(10) . . . . ?
Zn1 O1 C1 C2 -7.16(19) . . . . ?
O3 N1 C2 C3 -179.63(12) . . . . ?
C6 N1 C2 C3 -1.93(19) . . . . ?
O3 N1 C2 C1 2.06(19) . . . . ?
C6 N1 C2 C1 179.77(12) . . . . ?
O2 C1 C2 N1 -157.52(13) . . . . ?
O1 C1 C2 N1 25.9(2) . . . . ?
O2 C1 C2 C3 24.19(18) . . . . ?
O1 C1 C2 C3 -152.35(13) . . . . ?
N1 C2 C3 C4 -1.6(2) . . . . ?
C1 C2 C3 C4 176.77(13) . . . . ?
C2 C3 C4 C5 3.2(2) . . . . ?
C3 C4 C5 C6 -1.4(2) . . . . ?
C3 C4 C5 C7 179.86(13) . . . . ?
O3 N1 C6 C5 -178.40(12) . . . . ?
C2 N1 C6 C5 3.7(2) . . . . ?
C4 C5 C6 N1 -2.0(2) . . . . ?
C7 C5 C6 N1 176.71(12) . . . . ?
C6 C5 C7 O5 -172.85(13) . . . . ?
C4 C5 C7 O5 5.8(2) . . . . ?
C6 C5 C7 O4 7.24(19) . . . . ?
C4 C5 C7 O4 -174.07(13) . . . . ?
C12 N2 C8 C9 0.2(2) . . . . ?
Zn1 N2 C8 C9 -176.22(11) . . . . ?
N2 C8 C9 C10 0.5(2) . . . . ?
C8 C9 C10 C11 -0.6(2) . . . . ?
C9 C10 C11 C12 0.0(2) . . . . ?
C8 N2 C12 C11 -0.7(2) . . . . ?
Zn1 N2 C12 C11 175.99(10) . . . . ?
C8 N2 C12 C13 177.75(12) . . . . ?
Zn1 N2 C12 C13 -5.57(15) . . . . ?
C10 C11 C12 N2 0.6(2) . . . . ?
C10 C11 C12 C13 -177.73(13) . . . . ?
C17 N3 C13 C14 1.1(2) . . . . ?
Zn1 N3 C13 C14 -174.79(11) . . . . ?
C17 N3 C13 C12 -177.13(12) . . . . ?
Zn1 N3 C13 C12 6.96(15) . . . . ?
N2 C12 C13 N3 -0.98(17) . . . . ?
C11 C12 C13 N3 177.43(13) . . . . ?
N2 C12 C13 C14 -179.19(13) . . . . ?
C11 C12 C13 C14 -0.8(2) . . . . ?
N3 C13 C14 C15 -0.8(2) . . . . ?
C12 C13 C14 C15 177.31(13) . . . . ?
C13 C14 C15 C16 -0.1(2) . . . . ?
C14 C15 C16 C17 0.7(2) . . . . ?
C13 N3 C17 C16 -0.5(2) . . . . ?
Zn1 N3 C17 C16 174.93(11) . . . . ?
C15 C16 C17 N3 -0.3(2) . . . . ?
